data_2004038
loop_
_publ_author_name
'Pascual, I.'

_publ_section_title
;
 Tetraamminebis(saccharinato-<i>N</i>)cadmium
;
_journal_issue 10
_journal_name_full 'Acta Crystallographica Section C'
_journal_page_first 2028
_journal_page_last 2030
_journal_paper_doi 10.1107/S0108270195002903
_journal_volume 51
_journal_year 1995
_chemical_formula_structural 'Cd (C7 S N O3 H4)2 (N H3)4'
_chemical_formula_sum 'C14 H20 Cd N6 O6 S2'
_chemical_formula_weight 544.88
_chemical_name_common Cd(Sacch)~2~(NH~3~)~4~
_chemical_name_systematic
;
 Tetra-amminebis(1,2-benzisothiazol-3(2H)-one 1,1-dioxide)-N-cadmium
;
_space_group_IT_number 14
_symmetry_cell_setting monoclinic
_symmetry_space_group_name_Hall '-P 2ybc'
_symmetry_space_group_name_H-M 'P 1 21/c 1'
_audit_creation_method SHELXL
_cell_angle_alpha 90.00
_cell_angle_beta 100.870(10)
_cell_angle_gamma 90.00
_cell_formula_units_Z 2
_cell_length_a 7.450(2)
_cell_length_b 13.184(2)
_cell_length_c 10.3880(10)
_cell_measurement_reflns_used 25
_cell_measurement_temperature 298(2)
_cell_measurement_theta_max 15.25
_cell_measurement_theta_min 12.05
_cell_volume 1002.0(3)
_computing_cell_refinement 'CAD-4 PC '
_computing_data_collection 'CAD-4 PC (Enraf-Nonius, 1993)'
_computing_data_reduction 'SHELXTL-Plus (Sheldrick, 1991)'
_computing_molecular_graphics SHELXTL-Plus
_computing_publication_material SHELXL93
_computing_structure_refinement 'SHELXL93 (Sheldrick, 1993)'
_computing_structure_solution 'SHELXS86 (Sheldrick, 1990)'
_diffrn_ambient_temperature 298(2)
_diffrn_measurement_device 'Enraf--Nonius CAD4 four-circle'
_diffrn_measurement_method \w-scan
_diffrn_radiation_monochromator graphite
_diffrn_radiation_source 'fine-focus sealed tube'
_diffrn_radiation_type MoK\a
_diffrn_radiation_wavelength .71073
_diffrn_reflns_av_R_equivalents .0920
_diffrn_reflns_av_sigmaI/netI 0.2300
_diffrn_reflns_limit_h_max 8
_diffrn_reflns_limit_h_min 0
_diffrn_reflns_limit_k_max 15
_diffrn_reflns_limit_k_min 0
_diffrn_reflns_limit_l_max 12
_diffrn_reflns_limit_l_min -012
_diffrn_reflns_number 1898
_diffrn_reflns_theta_max 24.98
_diffrn_reflns_theta_min 2.52
_diffrn_standards_decay_% 9.9
_diffrn_standards_interval_count 400
_diffrn_standards_interval_time 10800
_diffrn_standards_number 3
_exptl_absorpt_coefficient_mu 1.343
_exptl_absorpt_correction_T_max .87
_exptl_absorpt_correction_T_min .85
_exptl_absorpt_correction_type ' empirical, \y scan (North, Phillips & Mathews, 1968)'
_exptl_crystal_colour colorless
_exptl_crystal_density_diffrn 1.806
_exptl_crystal_description 'well formed needles'
_exptl_crystal_F_000 548
_exptl_crystal_size_max .23
_exptl_crystal_size_mid .04
_exptl_crystal_size_min .04
_refine_diff_density_max .607
_refine_diff_density_min -0.615
_refine_ls_extinction_method none
_refine_ls_goodness_of_fit_all 1.036
_refine_ls_goodness_of_fit_obs 1.150
_refine_ls_hydrogen_treatment refall
_refine_ls_matrix_type full
_refine_ls_number_parameters 166
_refine_ls_number_reflns 1282
_refine_ls_number_restraints 0
_refine_ls_restrained_S_all 1.045
_refine_ls_restrained_S_obs 1.150
_refine_ls_R_factor_all 0.2006
_refine_ls_R_factor_obs .0651
_refine_ls_shift/esd_max .007
_refine_ls_shift/esd_mean 0.001
_refine_ls_structure_factor_coef Fsqd
_refine_ls_weighting_details 'w = 1/[\s^2^(Fo^2^)+(0.0208P)^2^] where P = (Fo^2^+2F~c~^2^)/3'
_refine_ls_weighting_scheme calc
_refine_ls_wR_factor_all .1208
_refine_ls_wR_factor_obs .0908
_reflns_number_observed 903
_reflns_number_total 1756
_reflns_observed_criterion >2\s(I)
_cod_data_source_file na1152.cif
_cod_data_source_block cad4
_cod_depositor_comments
;
The following automatic conversions were performed:
'_symmetry_cell_setting' value 'Monoclinic' changed to 'monoclinic'
according to '/home/saulius/struct/CIF-dictionaries/cif_core.dic'
dictionary named 'cif_core.dic' version 2.4.1 from 2010-06-29.

Automatic conversion script
Id: cif_fix_enum 1527 2010-12-29 10:47:43Z saulius 

The following automatic conversions were performed:

'_symmetry_cell_setting' value 'Monoclinic' changed to 'monoclinic'
according to /home/saulius/struct/CIF-dictionaries/cif_core.dic
dictionary named 'cif_core.dic' version 2.4.1 from 2010-06-29.

Automatic conversion script
Id: cif_fix_values 1715 2011-07-08 13:25:40Z adriana 

The following automatic conversions were performed:

'_refine_ls_weighting_scheme' value 'calc w =
1/[\s^2^(Fo^2^)+(0.0208P)^2^] where P = (Fo^2^+2F~c~^2^)/3' was
changed to 'calc'. New tag '_refine_ls_weighting_details' was
created. The value of the new tag was set to 'w =
1/[\s^2^(Fo^2^)+(0.0208P)^2^] where P = (Fo^2^+2F~c~^2^)/3'.

Automatic conversion script
Id: cif_fix_values 3143 2015-03-26 13:38:13Z robertas 
;
_cod_original_cell_volume 1002.1(3)
_cod_original_sg_symbol_H-M 'P 21/c'
_cod_database_code 2004038

loop_
_symmetry_equiv_pos_as_xyz
'x, y, z'
'-x, y+1/2, -z+1/2'
'-x, -y, -z'
'x, -y-1/2, z-1/2'

loop_
_atom_site_aniso_label
_atom_site_aniso_U_11
_atom_site_aniso_U_22
_atom_site_aniso_U_33
_atom_site_aniso_U_12
_atom_site_aniso_U_13
_atom_site_aniso_U_23
Cd1 0.0326(6) 0.0336(6) 0.0318(6) 0.0018(10) 0.0090(5) 0.0002(10)
N1 0.020(5) 0.047(6) 0.028(5) 0.004(4) -0.001(4) -0.010(4)
C1 0.060(9) 0.027(6) 0.028(6) -0.003(6) 0.020(6) -0.006(5)
O1 0.034(5) 0.068(6) 0.040(4) -0.001(4) 0.010(4) -0.012(4)
C2 0.041(8) 0.031(7) 0.026(6) -0.001(6) 0.006(6) 0.003(5)
C3 0.029(8) 0.048(8) 0.045(8) -0.013(7) 0.004(6) 0.003(7)
C4 0.039(10) 0.041(9) 0.042(8) 0.001(7) -0.014(7) -0.004(6)
C5 0.060(9) 0.043(8) 0.025(7) 0.004(7) -0.002(8) -0.005(6)
C6 0.039(8) 0.047(8) 0.031(7) 0.015(7) 0.003(6) 0.004(6)
C7 0.026(7) 0.028(7) 0.020(6) 0.003(6) -0.005(5) -0.003(5)
S1 0.031(2) 0.048(2) 0.029(2) 0.008(2) 0.0060(14) -0.0068(14)
O2 0.048(5) 0.059(6) 0.048(5) 0.024(5) 0.000(4) -0.012(4)
O3 0.038(4) 0.067(6) 0.056(5) -0.017(4) 0.020(4) -0.006(4)
N2 0.065(8) 0.045(7) 0.045(7) -0.008(7) 0.021(7) -0.002(6)
N3 0.052(8) 0.042(7) 0.074(9) 0.016(7) -0.002(7) -0.006(6)

loop_
_atom_site_label
_atom_site_occupancy
_atom_site_fract_x
_atom_site_fract_y
_atom_site_fract_z
_atom_site_U_iso_or_equiv
_atom_site_thermal_displace_type
_atom_site_calc_flag
_atom_site_refinement_flags
_atom_site_type_symbol
Cd1 1 .0 .0 .0 .0323(3) Uani d S Cd
N1 1 .1754(11) .0787(6) .1945(7) .033(2) Uani d . N
C1 1 .3585(17) .0771(8) .2334(10) .037(3) Uani d . C
O1 1 .4664(10) .0489(5) .1638(7) .047(2) Uani d . O
C2 1 .4229(16) .1103(8) .3735(9) .033(3) Uani d . C
C3 1 .5954(16) .1146(10) .4475(12) .041(3) Uani d . C
H3 1 .672(15) .101(9) .408(10) .045(13) Uiso d . H
C4 1 .6182(19) .1448(9) .5751(12) .044(4) Uani d . C
H4 1 .761(16) .140(8) .633(11) .08(4) Uiso d . H
C5 1 .464(2) .1731(10) .6273(10) .044(3) Uani d . C
H5 1 .476(16) .189(8) .695(9) .045(13) Uiso d . H
C6 1 .2932(18) .1696(9) .5564(11) .040(3) Uani d . C
H6 1 .185(14) .192(7) .581(9) .045(13) Uiso d . H
C7 1 .2752(15) .1384(8) .4279(9) .026(3) Uani d . C
S1 1 .0748(4) .1177(2) .3102(2) .0361(8) Uani d . S
O2 1 -.0158(11) .2137(5) .2777(7) .053(2) Uani d . O
O3 1 -.0354(10) .0392(5) .3493(7) .052(2) Uani d . O
N2 1 -0.1952(16) -.0860(9) .1122(11) .050(3) Uani d . N
H22 1 -0.205(15) -.055(8) .177(10) .045(13) Uiso d . H
H21 1 -0.113(15) -0.160(8) .181(10) .08(4) Uiso d . H
H23 1 -0.290(15) -.094(10) .087(12) .045(13) Uiso d . H
N3 1 .2147(17) -0.1313(8) .0250(12) .058(3) Uani d . N
H31 1 .197(16) -0.184(8) .055(10) .045(13) Uiso d . H
H32 1 .314(13) -0.100(8) .079(9) .045(13) Uiso d . H
H33 1 .247(13) -0.166(8) -.067(9) .045(13) Uiso d . H

loop_
_atom_type_symbol
_atom_type_description
_atom_type_scat_source
_atom_type_scat_dispersion_real
_atom_type_scat_dispersion_imag
C C 'International Tables Vol C Tables 4.2.6.8 and 6.1.1.4' .0033 .0016
H H 'International Tables Vol C Tables 4.2.6.8 and 6.1.1.4' .0000 .0000
N N 'International Tables Vol C Tables 4.2.6.8 and 6.1.1.4' .0061 .0033
O O 'International Tables Vol C Tables 4.2.6.8 and 6.1.1.4' .0106 .0060
S S 'International Tables Vol C Tables 4.2.6.8 and 6.1.1.4' .1246 .1234
Cd Cd 'International Tables Vol C Tables 4.2.6.8 and 6.1.1.4' -0.8075 1.2024

loop_
_geom_angle_atom_site_label_1
_geom_angle_atom_site_label_2
_geom_angle_atom_site_label_3
_geom_angle_site_symmetry_1
_geom_angle_site_symmetry_3
_geom_angle
_geom_angle_publ_flag
N2 Cd1 N3 . . 93.6(4) yes
N2 Cd1 N3 3 . 86.4(4) no
N2 Cd1 N1 . 3 85.4(3) no
N3 Cd1 N1 . 3 91.5(4) no
N2 Cd1 N1 . . 94.6(3) yes
N3 Cd1 N1 . . 88.5(4) yes
C1 N1 S1 . . 111.6(7) no
C1 N1 Cd1 . . 126.8(7) no
S1 N1 Cd1 . . 120.3(4) no
O1 C1 N1 . . 124.3(10) no
O1 C1 C2 . . 121.9(11) no
N1 C1 C2 . . 113.8(10) no
C3 C2 C7 . . 119.8(10) no
C3 C2 C1 . . 130.3(11) no
C7 C2 C1 . . 109.9(10) no
C4 C3 C2 . . 119.3(12) no
C4 C3 H3 . . 127.(9) no
C2 C3 H3 . . 114.(8) no
C3 C4 C5 . . 119.4(11) no
C3 C4 H4 . . 116.(6) no
C5 C4 H4 . . 125.(6) no
C6 C5 C4 . . 122.3(11) no
C6 C5 H5 . . 118.(10) no
C4 C5 H5 . . 119.(10) no
C5 C6 C7 . . 116.7(11) no
C5 C6 H6 . . 128.(6) no
C7 C6 H6 . . 115.(6) no
C6 C7 C2 . . 122.5(10) no
C6 C7 S1 . . 129.3(10) no
C2 C7 S1 . . 108.1(7) no
O3 S1 O2 . . 115.7(5) no
O3 S1 N1 . . 110.7(5) no
O2 S1 N1 . . 111.6(5) no
O3 S1 C7 . . 111.8(5) no
O2 S1 C7 . . 108.9(5) no
N1 S1 C7 . . 96.6(5) no
Cd1 N2 H22 . . 110.(8) no
Cd1 N2 H21 . . 112.(5) no
H22 N2 H21 . . 92.(8) no
Cd1 N2 H23 . . 124.(10) no
H22 N2 H23 . . 99.(10) no
H21 N2 H23 . . 115.(10) no
Cd1 N3 H31 . . 123.(9) no
Cd1 N3 H32 . . 100.(6) no
H31 N3 H32 . . 109.(10) no
Cd1 N3 H33 . . 117.(5) no
H31 N3 H33 . . 94.(10) no
H32 N3 H33 . . 115.(8) no

loop_
_geom_bond_atom_site_label_1
_geom_bond_atom_site_label_2
_geom_bond_distance
_geom_bond_publ_flag
Cd1 N2 2.324(11) yes
Cd1 N3 2.338(11) yes
Cd1 N1 2.423(8) yes
N1 C1 1.348(13) no
N1 S1 1.615(8) no
C1 O1 1.236(11) no
C1 C2 1.510(13) no
C2 C3 1.368(15) no
C2 C7 1.379(14) no
C3 C4 1.36(2) no
C3 H3 0.78(10) no
C4 C5 1.41(2) no
C4 H4 1.12(11) no
C5 C6 1.35(2) no
C5 H5 0.73(9) no
C6 C7 1.379(13) no
C6 H6 0.94(10) no
C7 S1 1.763(10) no
S1 O3 1.427(7) no
S1 O2 1.444(7) no
N2 H22 0.80(9) no
N2 H21 1.30(11) no
N2 H23 0.71(10) no
N3 H31 0.78(10) no
N3 H32 0.94(9) no
N3 H33 1.12(9) no
